data_7000598
loop_
_publ_author_name
'Gurnani, Chitra'
'Jura, Marek'
'Levason, William'
'Ratnani, Raju'
'Reid, Gillian'
'Webster, Michael'

_publ_section_title
;
 Synthesis, characterisation and structures of thio-, seleno- and
 telluro-ether complexes of indium(III) halides
;
_journal_issue 9
_journal_name_full 'Dalton Transactions'
_journal_page_first 1611
_journal_page_last 1619
_journal_paper_doi 10.1039/b816148h
_journal_year 2009
_chemical_formula_moiety 'C10 H20 Cl2 In S4 1+, Cl4 In 1-'
_chemical_formula_sum 'C10 H20 Cl6 In2 S4'
_chemical_formula_weight 710.84
_chemical_name_systematic
;
Dichloro(1,4,8,11-tetrathiacyclotetradecane)indium(III) tetrachloroindate
;
_space_group_IT_number 2
_space_group_name_Hall '-P 1'
_symmetry_cell_setting triclinic
_symmetry_space_group_name_Hall '-P 1'
_symmetry_space_group_name_H-M 'P -1'
_atom_sites_solution_hydrogens geom
_atom_sites_solution_primary direct
_atom_sites_solution_secondary difmap
_audit_creation_date 2008-05-21
_audit_creation_method 'SHELXL-97 + hand edit'
_cell_angle_alpha 92.10(2)
_cell_angle_beta 90.46(2)
_cell_angle_gamma 93.36(2)
_cell_formula_units_Z 4
_cell_length_a 11.758(5)
_cell_length_b 12.416(5)
_cell_length_c 15.640(7)
_cell_measurement_reflns_used 81711
_cell_measurement_temperature 120(2)
_cell_measurement_theta_max 27.48
_cell_measurement_theta_min 2.91
_cell_volume 2277.7(17)
_computing_structure_refinement 'SHELXL-97 (Sheldrick, 1997)'
_computing_structure_solution 'SHELXS-97 (Sheldrick, 1997)'
_diffrn_ambient_temperature 120(2)
_diffrn_measured_fraction_theta_full 0.995
_diffrn_measured_fraction_theta_max 0.995
_diffrn_measurement_device_type 'Bruker-Nonius 95mm CCD camera on \k-goniostat'
_diffrn_measurement_method '\f & \w scans'
_diffrn_radiation_monochromator graphite
_diffrn_radiation_source 'Bruker-Nonius FR591 rotating anode'
_diffrn_radiation_type MoK\a
_diffrn_radiation_wavelength 0.71073
_diffrn_reflns_av_R_equivalents 0.1024
_diffrn_reflns_av_sigmaI/netI 0.1075
_diffrn_reflns_limit_h_max 14
_diffrn_reflns_limit_h_min -14
_diffrn_reflns_limit_k_max 15
_diffrn_reflns_limit_k_min -15
_diffrn_reflns_limit_l_max 19
_diffrn_reflns_limit_l_min -19
_diffrn_reflns_number 36707
_diffrn_reflns_theta_full 26.00
_diffrn_reflns_theta_max 26.00
_diffrn_reflns_theta_min 3.03
_diffrn_standards_number 0
_exptl_absorpt_coefficient_mu 3.088
_exptl_absorpt_correction_T_max 1.0000
_exptl_absorpt_correction_T_min 0.6879
_exptl_absorpt_correction_type multi-scan
_exptl_absorpt_process_details 'G.M. Sheldrick, (2007). SADABS. Version 2007/2. Bruker AXS Inc.'
_exptl_crystal_colour colourless
_exptl_crystal_density_diffrn 2.073
_exptl_crystal_density_method 'not measured'
_exptl_crystal_description block
_exptl_crystal_F_000 1376
_exptl_crystal_size_max 0.13
_exptl_crystal_size_mid 0.10
_exptl_crystal_size_min 0.08
_refine_diff_density_max 1.636
_refine_diff_density_min -1.208
_refine_diff_density_rms 0.244
_refine_ls_extinction_method none
_refine_ls_goodness_of_fit_ref 1.116
_refine_ls_hydrogen_treatment constr
_refine_ls_matrix_type full
_refine_ls_number_parameters 396
_refine_ls_number_reflns 8916
_refine_ls_number_restraints 7
_refine_ls_restrained_S_all 1.116
_refine_ls_R_factor_all 0.1416
_refine_ls_R_factor_gt 0.0900
_refine_ls_shift/su_max 0.007
_refine_ls_shift/su_mean 0.001
_refine_ls_structure_factor_coef Fsqd
_refine_ls_weighting_details 'w=1/[\s^2^(Fo^2^)+(0.0329P)^2^+71.5279P] where P=(Fo^2^+2Fc^2^)/3'
_refine_ls_weighting_scheme calc
_refine_ls_wR_factor_gt 0.1853
_refine_ls_wR_factor_ref 0.2033
_reflns_number_gt 5804
_reflns_number_total 8916
_reflns_threshold_expression I>2sigma(I)
_cod_data_source_file b816148h.txt
_cod_data_source_block 08mj13
_cod_original_cell_volume 2277.8(16)
_cod_database_code 7000598

loop_
_symmetry_equiv_pos_as_xyz
'x, y, z'
'-x, -y, -z'

loop_
_atom_site_label
_atom_site_type_symbol
_atom_site_fract_x
_atom_site_fract_y
_atom_site_fract_z
_atom_site_U_iso_or_equiv
_atom_site_adp_type
_atom_site_occupancy
_atom_site_symmetry_multiplicity
_atom_site_calc_flag
_atom_site_refinement_flags
_atom_site_disorder_assembly
_atom_site_disorder_group
In1 In 0.27094(9) 0.98047(8) 0.38956(7) 0.0288(3) Uani 1 1 d . . .
In2 In 0.78892(9) 0.53354(8) 0.84569(7) 0.0288(3) Uani 1 1 d . A .
In3 In 0.29005(10) 0.95820(9) 0.88616(8) 0.0349(3) Uani 1 1 d . . .
In4 In 0.24503(9) 0.43215(9) 0.66615(7) 0.0321(3) Uani 1 1 d . . .
Cl1 Cl 0.3964(4) 1.0825(3) 0.2966(3) 0.0460(11) Uani 1 1 d . . .
Cl2 Cl 0.2508(3) 1.1183(3) 0.4997(3) 0.0394(10) Uani 1 1 d . . .
Cl3 Cl 0.6423(4) 0.4032(3) 0.8896(3) 0.0466(11) Uani 1 1 d . . .
Cl4 Cl 0.9372(3) 0.4158(3) 0.8031(3) 0.0353(9) Uani 1 1 d . . .
Cl5 Cl 0.3203(4) 0.7920(3) 0.9479(3) 0.0461(11) Uani 1 1 d . . .
Cl6 Cl 0.4482(4) 1.0803(4) 0.8894(4) 0.0634(14) Uani 1 1 d . . .
Cl7 Cl 0.2166(5) 0.9153(4) 0.7473(3) 0.0577(13) Uani 1 1 d . . .
Cl8 Cl 0.1404(4) 1.0353(4) 0.9639(3) 0.0465(11) Uani 1 1 d . . .
Cl9 Cl 0.4010(4) 0.4578(4) 0.5724(3) 0.0491(11) Uani 1 1 d . . .
Cl10 Cl 0.0812(3) 0.4497(3) 0.5815(3) 0.0348(9) Uani 1 1 d . . .
Cl11 Cl 0.2519(4) 0.2620(3) 0.7259(3) 0.0430(10) Uani 1 1 d . . .
Cl12 Cl 0.2592(4) 0.5724(4) 0.7700(3) 0.0501(12) Uani 1 1 d . . .
S1 S 0.1130(3) 0.8570(3) 0.4746(3) 0.0322(9) Uani 1 1 d . . .
S2 S 0.0850(3) 1.0224(3) 0.3060(3) 0.0310(9) Uani 1 1 d . . .
S3 S 0.2830(3) 0.8050(3) 0.2857(3) 0.0318(9) Uani 1 1 d . . .
S4 S 0.4326(3) 0.8812(3) 0.4634(3) 0.0376(10) Uani 1 1 d . . .
S5 S 0.6502(3) 0.6930(3) 0.8724(3) 0.0363(10) Uani 1 1 d D A .
S6 S 0.6980(4) 0.5323(3) 0.6934(3) 0.0364(10) Uani 1 1 d . . .
S7 S 0.9213(3) 0.7097(3) 0.8123(3) 0.0325(9) Uani 1 1 d . A .
S8 S 0.8775(4) 0.5786(4) 0.9972(3) 0.0522(13) Uani 1 1 d D . .
C1 C 0.0169(13) 0.8240(13) 0.3843(11) 0.035(4) Uani 1 1 d . . .
H1A H 0.0568 0.7817 0.3402 0.042 Uiso 1 1 calc R . .
H1B H -0.0495 0.7788 0.4036 0.042 Uiso 1 1 calc R . .
C2 C -0.0244(12) 0.9257(13) 0.3454(12) 0.038(4) Uani 1 1 d . . .
H2A H -0.0694 0.9637 0.3891 0.045 Uiso 1 1 calc R . .
H2B H -0.0767 0.9034 0.2972 0.045 Uiso 1 1 calc R . .
C3 C 0.1013(15) 0.9895(12) 0.1928(10) 0.039(4) Uani 1 1 d . . .
H3A H 0.0270 0.9985 0.1645 0.047 Uiso 1 1 calc R . .
H3B H 0.1562 1.0443 0.1698 0.047 Uiso 1 1 calc R . .
C4 C 0.1404(15) 0.8778(13) 0.1645(11) 0.041(4) Uani 1 1 d . . .
H4A H 0.0940 0.8226 0.1951 0.050 Uiso 1 1 calc R . .
H4B H 0.1232 0.8663 0.1027 0.050 Uiso 1 1 calc R . .
C5 C 0.2659(16) 0.8579(13) 0.1791(11) 0.045(5) Uani 1 1 d . . .
H5A H 0.3128 0.9263 0.1745 0.054 Uiso 1 1 calc R . .
H5B H 0.2914 0.8055 0.1352 0.054 Uiso 1 1 calc R . .
C6 C 0.4348(15) 0.7893(15) 0.2980(11) 0.044(4) Uani 1 1 d . . .
H6A H 0.4572 0.7268 0.2622 0.053 Uiso 1 1 calc R . .
H6B H 0.4779 0.8547 0.2787 0.053 Uiso 1 1 calc R . .
C7 C 0.4617(18) 0.7727(19) 0.3875(16) 0.076(7) Uani 1 1 d . . .
H7A H 0.5437 0.7592 0.3918 0.092 Uiso 1 1 calc R . .
H7B H 0.4184 0.7064 0.4049 0.092 Uiso 1 1 calc R . .
C8 C 0.3629(19) 0.830(2) 0.5549(15) 0.074(7) Uani 1 1 d . . .
H8A H 0.4233 0.8120 0.5957 0.089 Uiso 1 1 calc R . .
H8B H 0.3227 0.8897 0.5818 0.089 Uiso 1 1 calc R . .
C9 C 0.2808(15) 0.7354(14) 0.5490(12) 0.046(4) Uani 1 1 d . . .
H9A H 0.2491 0.7264 0.6070 0.055 Uiso 1 1 calc R . .
H9B H 0.3251 0.6715 0.5362 0.055 Uiso 1 1 calc R . .
C10 C 0.1773(16) 0.7286(13) 0.4853(12) 0.047(5) Uani 1 1 d . . .
H10A H 0.1189 0.6747 0.5053 0.057 Uiso 1 1 calc R . .
H10B H 0.2031 0.7030 0.4284 0.057 Uiso 1 1 calc R . .
C11 C 0.5426(15) 0.6461(15) 0.7937(12) 0.050(5) Uani 1 1 d . . .
H11A H 0.5100 0.5738 0.8081 0.060 Uiso 1 1 calc R . .
H11B H 0.4802 0.6963 0.7934 0.060 Uiso 1 1 calc R . .
C12 C 0.5981(16) 0.6406(14) 0.7051(11) 0.045(5) Uani 1 1 d . . .
H12A H 0.6394 0.7107 0.6950 0.053 Uiso 1 1 calc R . .
H12B H 0.5376 0.6290 0.6608 0.053 Uiso 1 1 calc R . .
C13 C 0.8047(16) 0.5825(16) 0.6198(13) 0.055(5) Uani 1 1 d . . .
H13A H 0.8568 0.5239 0.6088 0.066 Uiso 1 1 calc R . .
H13B H 0.7650 0.5937 0.5650 0.066 Uiso 1 1 calc R . .
C14 C 0.8789(14) 0.6854(13) 0.6412(11) 0.039(4) Uani 1 1 d . . .
H14A H 0.8292 0.7415 0.6633 0.047 Uiso 1 1 calc R . .
H14B H 0.9131 0.7115 0.5875 0.047 Uiso 1 1 calc R . .
C15 C 0.9768(14) 0.6742(13) 0.7076(10) 0.037(4) Uani 1 1 d . . .
H15A H 1.0433 0.7231 0.6943 0.045 Uiso 1 1 calc R . .
H15B H 1.0011 0.5991 0.7062 0.045 Uiso 1 1 calc R . .
C16 C 1.0329(15) 0.6831(13) 0.8869(11) 0.042(4) Uani 1 1 d . . .
H16A H 1.0622 0.6114 0.8732 0.051 Uiso 1 1 calc R A .
H16B H 1.0967 0.7383 0.8827 0.051 Uiso 1 1 calc R . .
C17 C 0.9844(17) 0.6858(13) 0.9780(13) 0.053(5) Uani 1 1 d . A .
H17A H 0.9506 0.7561 0.9890 0.064 Uiso 1 1 calc R . .
H17B H 1.0479 0.6810 1.0194 0.064 Uiso 1 1 calc R . .
C18A C 0.760(3) 0.604(4) 1.069(2) 0.064(16) Uiso 0.43(4) 1 d PD A 1
H18A H 0.7134 0.5360 1.0745 0.076 Uiso 0.43(4) 1 calc PR A 1
H18B H 0.7917 0.6263 1.1258 0.076 Uiso 0.43(4) 1 calc PR A 1
C19A C 0.681(2) 0.692(3) 1.040(2) 0.030(10) Uiso 0.43(4) 1 d PD A 1
H19A H 0.6457 0.7221 1.0917 0.036 Uiso 0.43(4) 1 calc PR A 1
H19B H 0.7301 0.7504 1.0156 0.036 Uiso 0.43(4) 1 calc PR A 1
C18B C 0.779(2) 0.672(2) 1.050(2) 0.054(11) Uiso 0.57(4) 1 d PD A 2
H18C H 0.8037 0.6879 1.1098 0.064 Uiso 0.57(4) 1 calc PR A 2
H18D H 0.7819 0.7412 1.0198 0.064 Uiso 0.57(4) 1 calc PR A 2
C19B C 0.655(2) 0.623(3) 1.0481(18) 0.051(10) Uiso 0.57(4) 1 d PD A 2
H19C H 0.6569 0.5430 1.0435 0.061 Uiso 0.57(4) 1 calc PR A 2
H19D H 0.6183 0.6418 1.1027 0.061 Uiso 0.57(4) 1 calc PR A 2
C20 C 0.5860(14) 0.6608(13) 0.9748(9) 0.048(5) Uani 1 1 d D . .
H20A H 0.5187 0.7034 0.9858 0.057 Uiso 1 1 calc R A 1
H20B H 0.5626 0.5830 0.9765 0.057 Uiso 1 1 calc R A 1

loop_
_atom_site_aniso_label
_atom_site_aniso_U_11
_atom_site_aniso_U_22
_atom_site_aniso_U_33
_atom_site_aniso_U_23
_atom_site_aniso_U_13
_atom_site_aniso_U_12
In1 0.0279(6) 0.0198(5) 0.0387(7) -0.0033(5) -0.0007(5) 0.0041(4)
In2 0.0306(6) 0.0223(5) 0.0343(6) 0.0017(5) 0.0018(5) 0.0069(5)
In3 0.0345(6) 0.0313(6) 0.0389(7) -0.0018(5) 0.0002(5) 0.0048(5)
In4 0.0296(6) 0.0311(6) 0.0357(7) -0.0029(5) -0.0005(5) 0.0062(5)
Cl1 0.045(2) 0.024(2) 0.068(3) 0.002(2) 0.014(2) -0.0030(18)
Cl2 0.039(2) 0.030(2) 0.048(3) -0.0132(18) -0.0034(19) 0.0070(18)
Cl3 0.052(3) 0.0226(19) 0.066(3) 0.0034(19) 0.019(2) 0.0023(18)
Cl4 0.035(2) 0.0253(19) 0.047(2) -0.0026(17) 0.0051(18) 0.0124(16)
Cl5 0.046(3) 0.036(2) 0.057(3) 0.003(2) -0.015(2) 0.0089(19)
Cl6 0.050(3) 0.066(3) 0.071(4) -0.006(3) 0.019(3) -0.016(3)
Cl7 0.074(3) 0.056(3) 0.044(3) -0.004(2) -0.014(2) 0.022(3)
Cl8 0.041(2) 0.046(3) 0.054(3) -0.003(2) 0.012(2) 0.012(2)
Cl9 0.032(2) 0.059(3) 0.055(3) -0.007(2) 0.011(2) 0.003(2)
Cl10 0.034(2) 0.037(2) 0.034(2) 0.0013(17) -0.0025(17) 0.0044(17)
Cl11 0.052(3) 0.031(2) 0.046(3) 0.0011(19) -0.010(2) 0.0042(19)
Cl12 0.035(2) 0.046(3) 0.067(3) -0.027(2) 0.000(2) 0.005(2)
S1 0.032(2) 0.029(2) 0.036(2) 0.0002(17) 0.0036(17) 0.0073(17)
S2 0.032(2) 0.0264(19) 0.035(2) 0.0005(17) -0.0054(17) 0.0081(16)
S3 0.037(2) 0.0198(18) 0.039(2) -0.0019(16) 0.0020(18) 0.0059(16)
S4 0.031(2) 0.031(2) 0.051(3) -0.0075(19) -0.0090(19) 0.0077(17)
S5 0.029(2) 0.025(2) 0.055(3) -0.0008(19) -0.0024(19) 0.0045(17)
S6 0.042(2) 0.026(2) 0.042(3) -0.0028(18) -0.0075(19) 0.0062(18)
S7 0.036(2) 0.0238(19) 0.038(2) -0.0014(17) 0.0013(18) 0.0020(16)
S8 0.054(3) 0.067(3) 0.038(3) 0.008(2) -0.002(2) 0.021(3)
C1 0.025(8) 0.035(9) 0.044(10) -0.001(8) -0.001(7) 0.000(7)
C2 0.015(7) 0.037(9) 0.060(12) -0.004(8) -0.014(7) -0.010(7)
C3 0.054(11) 0.027(8) 0.038(10) 0.015(7) 0.014(8) 0.003(8)
C4 0.059(11) 0.029(9) 0.034(10) -0.005(7) -0.010(8) -0.002(8)
C5 0.068(13) 0.031(9) 0.037(10) -0.003(8) 0.001(9) 0.018(9)
C6 0.046(10) 0.048(11) 0.037(10) -0.015(8) 0.003(8) 0.009(9)
C7 0.039(12) 0.078(16) 0.11(2) -0.021(15) -0.009(12) 0.019(11)
C8 0.056(14) 0.093(18) 0.076(17) 0.012(14) -0.014(12) 0.019(13)
C9 0.048(11) 0.042(10) 0.050(12) 0.006(9) -0.002(9) 0.009(9)
C10 0.062(12) 0.028(9) 0.051(12) 0.004(8) 0.000(9) 0.002(8)
C11 0.039(10) 0.050(11) 0.063(13) 0.013(10) -0.004(9) 0.019(9)
C12 0.061(12) 0.041(10) 0.034(10) 0.001(8) -0.011(8) 0.026(9)
C13 0.050(12) 0.059(12) 0.056(13) 0.009(10) -0.022(10) 0.008(10)
C14 0.042(10) 0.041(10) 0.034(10) 0.010(8) -0.014(8) -0.012(8)
C15 0.046(10) 0.037(9) 0.029(9) -0.003(7) 0.009(7) 0.001(8)
C16 0.045(10) 0.029(9) 0.052(12) -0.001(8) 0.000(8) -0.001(8)
C17 0.072(13) 0.029(9) 0.060(13) -0.004(9) -0.007(10) 0.023(9)
C20 0.054(11) 0.029(9) 0.062(13) 0.007(8) 0.020(9) 0.015(8)

loop_
_atom_type_symbol
_atom_type_description
_atom_type_scat_dispersion_real
_atom_type_scat_dispersion_imag
_atom_type_scat_source
C C 0.0033 0.0016 'International Tables Vol C Tables 4.2.6.8 and 6.1.1.4'
H H 0.0000 0.0000 'International Tables Vol C Tables 4.2.6.8 and 6.1.1.4'
S S 0.1246 0.1234 'International Tables Vol C Tables 4.2.6.8 and 6.1.1.4'
Cl Cl 0.1484 0.1585 'International Tables Vol C Tables 4.2.6.8 and 6.1.1.4'
In In -0.7276 1.3100 'International Tables Vol C Tables 4.2.6.8 and 6.1.1.4'

loop_
_geom_angle_atom_site_label_1
_geom_angle_atom_site_label_2
_geom_angle_atom_site_label_3
_geom_angle
_geom_angle_site_symmetry_1
_geom_angle_site_symmetry_3
_geom_angle_publ_flag
Cl2 In1 Cl1 98.17(15) . . ?
Cl2 In1 S4 97.30(14) . . ?
Cl1 In1 S4 95.28(15) . . ?
Cl2 In1 S2 94.86(13) . . ?
Cl1 In1 S2 94.25(15) . . ?
S4 In1 S2 163.31(13) . . ?
Cl2 In1 S3 170.97(15) . . ?
Cl1 In1 S3 90.29(14) . . ?
S4 In1 S3 78.67(13) . . ?
S2 In1 S3 87.62(13) . . ?
Cl2 In1 S1 87.26(14) . . ?
Cl1 In1 S1 172.19(15) . . ?
S4 In1 S1 89.56(14) . . ?
S2 In1 S1 79.63(13) . . ?
S3 In1 S1 84.65(13) . . ?
Cl3 In2 Cl4 100.84(14) . . ?
Cl3 In2 S6 90.36(16) . . ?
Cl4 In2 S6 94.06(14) . . ?
Cl3 In2 S8 96.96(18) . . ?
Cl4 In2 S8 93.95(15) . . ?
S6 In2 S8 167.95(15) . . ?
Cl3 In2 S5 90.62(14) . . ?
Cl4 In2 S5 167.88(14) . . ?
S6 In2 S5 81.83(13) . . ?
S8 In2 S5 88.51(15) . . ?
Cl3 In2 S7 167.34(13) . . ?
Cl4 In2 S7 91.65(13) . . ?
S6 In2 S7 90.83(14) . . ?
S8 In2 S7 79.95(16) . . ?
S5 In2 S7 77.08(13) . . ?
Cl6 In3 Cl5 114.68(19) . . ?
Cl6 In3 Cl7 114.0(2) . . ?
Cl5 In3 Cl7 106.01(17) . . ?
Cl6 In3 Cl8 108.93(18) . . ?
Cl5 In3 Cl8 106.52(17) . . ?
Cl7 In3 Cl8 106.13(18) . . ?
Cl12 In4 Cl11 112.20(18) . . ?
Cl12 In4 Cl10 109.11(15) . . ?
Cl11 In4 Cl10 113.34(15) . . ?
Cl12 In4 Cl9 107.45(17) . . ?
Cl11 In4 Cl9 108.92(17) . . ?
Cl10 In4 Cl9 105.44(16) . . ?
C10 S1 C1 100.4(8) . . ?
C10 S1 In1 104.5(6) . . ?
C1 S1 In1 97.3(5) . . ?
C3 S2 C2 106.6(8) . . ?
C3 S2 In1 109.7(6) . . ?
C2 S2 In1 104.4(5) . . ?
C6 S3 C5 105.2(9) . . ?
C6 S3 In1 97.3(6) . . ?
C5 S3 In1 103.2(5) . . ?
C8 S4 C7 110.7(12) . . ?
C8 S4 In1 102.1(7) . . ?
C7 S4 In1 103.8(7) . . ?
C11 S5 C20 104.3(9) . . ?
C11 S5 In2 96.8(6) . . ?
C20 S5 In2 102.8(5) . . ?
C13 S6 C12 105.0(9) . . ?
C13 S6 In2 108.6(6) . . ?
C12 S6 In2 101.8(6) . . ?
C16 S7 C15 105.0(8) . . ?
C16 S7 In2 95.5(6) . . ?
C15 S7 In2 101.9(6) . . ?
C17 S8 C18A 119.6(18) . . ?
C17 S8 C18B 93.2(11) . . ?
C17 S8 In2 103.4(7) . . ?
C18A S8 In2 106.9(16) . . ?
C18B S8 In2 105.0(11) . . ?
C2 C1 S1 111.3(11) . . ?
C2 C1 H1A 109.4 . . ?
S1 C1 H1A 109.4 . . ?
C2 C1 H1B 109.4 . . ?
S1 C1 H1B 109.4 . . ?
H1A C1 H1B 108.0 . . ?
C1 C2 S2 116.9(10) . . ?
C1 C2 H2A 108.1 . . ?
S2 C2 H2A 108.1 . . ?
C1 C2 H2B 108.1 . . ?
S2 C2 H2B 108.1 . . ?
H2A C2 H2B 107.3 . . ?
C4 C3 S2 119.5(11) . . ?
C4 C3 H3A 107.4 . . ?
S2 C3 H3A 107.4 . . ?
C4 C3 H3B 107.4 . . ?
S2 C3 H3B 107.4 . . ?
H3A C3 H3B 107.0 . . ?
C5 C4 C3 116.8(14) . . ?
C5 C4 H4A 108.1 . . ?
C3 C4 H4A 108.1 . . ?
C5 C4 H4B 108.1 . . ?
C3 C4 H4B 108.1 . . ?
H4A C4 H4B 107.3 . . ?
C4 C5 S3 108.8(12) . . ?
C4 C5 H5A 109.9 . . ?
S3 C5 H5A 109.9 . . ?
C4 C5 H5B 109.9 . . ?
S3 C5 H5B 109.9 . . ?
H5A C5 H5B 108.3 . . ?
C7 C6 S3 109.7(13) . . ?
C7 C6 H6A 109.7 . . ?
S3 C6 H6A 109.7 . . ?
C7 C6 H6B 109.7 . . ?
S3 C6 H6B 109.7 . . ?
H6A C6 H6B 108.2 . . ?
C6 C7 S4 116.7(15) . . ?
C6 C7 H7A 108.1 . . ?
S4 C7 H7A 108.1 . . ?
C6 C7 H7B 108.1 . . ?
S4 C7 H7B 108.1 . . ?
H7A C7 H7B 107.3 . . ?
C9 C8 S4 122.1(17) . . ?
C9 C8 H8A 106.8 . . ?
S4 C8 H8A 106.8 . . ?
C9 C8 H8B 106.8 . . ?
S4 C8 H8B 106.8 . . ?
H8A C8 H8B 106.7 . . ?
C8 C9 C10 122.2(16) . . ?
C8 C9 H9A 106.8 . . ?
C10 C9 H9A 106.8 . . ?
C8 C9 H9B 106.8 . . ?
C10 C9 H9B 106.8 . . ?
H9A C9 H9B 106.6 . . ?
C9 C10 S1 113.0(12) . . ?
C9 C10 H10A 109.0 . . ?
S1 C10 H10A 109.0 . . ?
C9 C10 H10B 109.0 . . ?
S1 C10 H10B 109.0 . . ?
H10A C10 H10B 107.8 . . ?
C12 C11 S5 108.8(13) . . ?
C12 C11 H11A 109.9 . . ?
S5 C11 H11A 109.9 . . ?
C12 C11 H11B 109.9 . . ?
S5 C11 H11B 109.9 . . ?
H11A C11 H11B 108.3 . . ?
C11 C12 S6 113.1(11) . . ?
C11 C12 H12A 109.0 . . ?
S6 C12 H12A 109.0 . . ?
C11 C12 H12B 109.0 . . ?
S6 C12 H12B 109.0 . . ?
H12A C12 H12B 107.8 . . ?
C14 C13 S6 121.2(14) . . ?
C14 C13 H13A 107.0 . . ?
S6 C13 H13A 107.0 . . ?
C14 C13 H13B 107.0 . . ?
S6 C13 H13B 107.0 . . ?
H13A C13 H13B 106.8 . . ?
C13 C14 C15 115.8(14) . . ?
C13 C14 H14A 108.3 . . ?
C15 C14 H14A 108.3 . . ?
C13 C14 H14B 108.3 . . ?
C15 C14 H14B 108.3 . . ?
H14A C14 H14B 107.4 . . ?
C14 C15 S7 107.1(11) . . ?
C14 C15 H15A 110.3 . . ?
S7 C15 H15A 110.3 . . ?
C14 C15 H15B 110.3 . . ?
S7 C15 H15B 110.3 . . ?
H15A C15 H15B 108.5 . . ?
C17 C16 S7 108.8(12) . . ?
C17 C16 H16A 109.9 . . ?
S7 C16 H16A 109.9 . . ?
C17 C16 H16B 109.9 . . ?
S7 C16 H16B 109.9 . . ?
H16A C16 H16B 108.3 . . ?
C16 C17 S8 114.2(13) . . ?
C16 C17 H17A 108.7 . . ?
S8 C17 H17A 108.7 . . ?
C16 C17 H17B 108.7 . . ?
S8 C17 H17B 108.7 . . ?
H17A C17 H17B 107.6 . . ?
C19A C18A S8 115(2) . . ?
C19A C18A H18A 108.5 . . ?
S8 C18A H18A 108.5 . . ?
C19A C18A H18B 108.5 . . ?
S8 C18A H18B 108.5 . . ?
H18A C18A H18B 107.5 . . ?
C20 C19A C18A 119(3) . . ?
C20 C19A H19A 107.5 . . ?
C18A C19A H19A 107.5 . . ?
C20 C19A H19B 107.5 . . ?
C18A C19A H19B 107.5 . . ?
H19A C19A H19B 107.0 . . ?
C19B C18B S8 111.0(19) . . ?
C19B C18B H18C 109.4 . . ?
S8 C18B H18C 109.4 . . ?
C19B C18B H18D 109.4 . . ?
S8 C18B H18D 109.4 . . ?
H18C C18B H18D 108.0 . . ?
C20 C19B C18B 113(2) . . ?
C20 C19B H19C 109.1 . . ?
C20 C19B H19D 109.1 . . ?
C18B C19B H19D 109.1 . . ?
H19C C19B H19D 107.8 . . ?
C19B C20 S5 121.8(15) . . ?
C19A C20 S5 103.6(17) . . ?
C19B C20 H20A 120.6 . . ?
C19A C20 H20A 111.0 . . ?
S5 C20 H20A 111.0 . . ?
C19B C20 H20B 76.6 . . ?
C19A C20 H20B 111.0 . . ?
S5 C20 H20B 111.0 . . ?
H20A C20 H20B 109.0 . . ?

loop_
_geom_bond_atom_site_label_1
_geom_bond_atom_site_label_2
_geom_bond_distance
_geom_bond_site_symmetry_2
_geom_bond_publ_flag
In1 Cl2 2.406(4) . ?
In1 Cl1 2.418(4) . ?
In1 S4 2.610(4) . ?
In1 S2 2.626(4) . ?
In1 S3 2.681(4) . ?
In1 S1 2.725(4) . ?
In2 Cl3 2.416(4) . ?
In2 Cl4 2.421(4) . ?
In2 S6 2.602(4) . ?
In2 S8 2.609(5) . ?
In2 S5 2.662(4) . ?
In2 S7 2.679(4) . ?
In3 Cl6 2.328(5) . ?
In3 Cl5 2.355(4) . ?
In3 Cl7 2.361(5) . ?
In3 Cl8 2.375(4) . ?
In4 Cl12 2.336(4) . ?
In4 Cl11 2.347(4) . ?
In4 Cl10 2.354(4) . ?
In4 Cl9 2.372(4) . ?
S1 C10 1.817(17) . ?
S1 C1 1.822(16) . ?
S2 C3 1.816(17) . ?
S2 C2 1.834(16) . ?
S3 C6 1.815(18) . ?
S3 C5 1.829(17) . ?
S4 C8 1.78(2) . ?
S4 C7 1.81(2) . ?
S5 C11 1.815(19) . ?
S5 C20 1.823(13) . ?
S6 C13 1.81(2) . ?
S6 C12 1.842(16) . ?
S7 C16 1.801(18) . ?
S7 C15 1.817(16) . ?
S8 C17 1.81(2) . ?
S8 C18A 1.818(19) . ?
S8 C18B 1.864(17) . ?
C1 C2 1.52(2) . ?
C1 H1A 0.9900 . ?
C1 H1B 0.9900 . ?
C2 H2A 0.9900 . ?
C2 H2B 0.9900 . ?
C3 C4 1.54(2) . ?
C3 H3A 0.9900 . ?
C3 H3B 0.9900 . ?
C4 C5 1.53(2) . ?
C4 H4A 0.9900 . ?
C4 H4B 0.9900 . ?
C5 H5A 0.9900 . ?
C5 H5B 0.9900 . ?
C6 C7 1.46(3) . ?
C6 H6A 0.9900 . ?
C6 H6B 0.9900 . ?
C7 H7A 0.9900 . ?
C7 H7B 0.9900 . ?
C8 C9 1.47(3) . ?
C8 H8A 0.9900 . ?
C8 H8B 0.9900 . ?
C9 C10 1.56(2) . ?
C9 H9A 0.9900 . ?
C9 H9B 0.9900 . ?
C10 H10A 0.9900 . ?
C10 H10B 0.9900 . ?
C11 C12 1.54(2) . ?
C11 H11A 0.9900 . ?
C11 H11B 0.9900 . ?
C12 H12A 0.9900 . ?
C12 H12B 0.9900 . ?
C13 C14 1.53(2) . ?
C13 H13A 0.9900 . ?
C13 H13B 0.9900 . ?
C14 C15 1.56(2) . ?
C14 H14A 0.9900 . ?
C14 H14B 0.9900 . ?
C15 H15A 0.9900 . ?
C15 H15B 0.9900 . ?
C16 C17 1.54(3) . ?
C16 H16A 0.9900 . ?
C16 H16B 0.9900 . ?
C17 H17A 0.9900 . ?
C17 H17B 0.9900 . ?
C18A C19A 1.542(19) . ?
C18A H18A 0.9900 . ?
C18A H18B 0.9900 . ?
C19A C20 1.529(18) . ?
C19A H19A 0.9900 . ?
C19A H19B 0.9900 . ?
C18B C19B 1.543(19) . ?
C18B H18C 0.9900 . ?
C18B H18D 0.9900 . ?
C19B C20 1.509(18) . ?
C19B H19C 0.9900 . ?
C19B H19D 0.9900 . ?
C20 H20A 0.9900 . ?
C20 H20B 0.9900 . ?
